data_7126207
loop_
_publ_author_name
'Wu, Shaonan'
'Wang, Zhuo'
'Bao, Yinwei'
'Chen, Chen'
'Liu, Kun'
'Zhu, Bolin'

_publ_section_title
;
 A novel approach for rhodium(iii)-catalyzed C-H functionalization of
 2,2'-bipyridine derivatives with alkynes: a significant substituent
 effect.
;
_journal_issue 32
_journal_name_full 'Chemical communications (Cambridge, England)'
_journal_page_first 4408
_journal_page_last 4411
_journal_paper_doi 10.1039/d0cc01077d
_journal_volume 56
_journal_year 2020
_chemical_formula_moiety 'C34 H31 Br Cl N2 Rh'
_chemical_formula_sum 'C34 H31 Br Cl N2 Rh'
_chemical_formula_weight 685.88
_space_group_crystal_system monoclinic
_space_group_IT_number 14
_space_group_name_Hall '-P 2ybc'
_space_group_name_H-M_alt 'P 1 21/c 1'
_atom_sites_solution_hydrogens geom
_atom_sites_solution_primary dual
_audit_creation_date 2019-05-10
_audit_creation_method
;
Olex2 1.2-beta
(compiled 2018.05.29 svn.r3508 for OlexSys, GUI svn.r5506)
;
_audit_update_record
;
2019-12-20 deposited with the CCDC.	2020-03-11 downloaded from the CCDC.
;
_cell_angle_alpha 90
_cell_angle_beta 111.615(8)
_cell_angle_gamma 90
_cell_formula_units_Z 4
_cell_length_a 11.4817(8)
_cell_length_b 20.8558(13)
_cell_length_c 14.9780(10)
_cell_measurement_reflns_used 5255
_cell_measurement_temperature 293(2)
_cell_measurement_theta_max 26.3470
_cell_measurement_theta_min 2.1710
_cell_volume 3334.4(4)
_computing_cell_refinement 'CrysAlisPro 1.171.39.46 (Rigaku OD, 2018)'
_computing_data_collection 'CrysAlisPro 1.171.39.46 (Rigaku OD, 2018)'
_computing_data_reduction 'CrysAlisPro 1.171.39.46 (Rigaku OD, 2018)'
_computing_molecular_graphics 'Olex2 (Dolomanov et al., 2009)'
_computing_publication_material 'Olex2 (Dolomanov et al., 2009)'
_computing_structure_refinement 'ShelXL (Sheldrick, 2015)'
_computing_structure_solution 'ShelXT (Sheldrick, 2015)'
_diffrn_ambient_temperature 293(2)
_diffrn_detector 'CCD plate'
_diffrn_detector_area_resol_mean 5.2740
_diffrn_detector_type AtlasS2
_diffrn_measured_fraction_theta_full 0.999
_diffrn_measured_fraction_theta_max 0.999
_diffrn_measurement_details
;
List of Runs (angles in degrees, time in seconds):

  # Type    Start    End  Width  t~exp~   \w     \q     \k     \f   Frames
#--------------------------------------------------------------------------
  1  \w    -34.00   7.00   1.00   30.06    --   11.16 -38.00  60.00   41
  2  \w     -8.00  30.00   1.00   30.06    --  -11.24 -99.00  60.00   38
  3  \w    -52.00  69.00   1.00   30.06    --  -11.24  19.00  30.00  121
;
_diffrn_measurement_device 'four-circle diffractometer'
_diffrn_measurement_device_type 'SuperNova, Dual, Cu at home/near, AtlasS2'
_diffrn_measurement_method '\w scans'
_diffrn_orient_matrix_type 'CrysAlisPro convention (1999,Acta A55,543-557)'
_diffrn_orient_matrix_UB_11 0.0165293000
_diffrn_orient_matrix_UB_12 0.0329286000
_diffrn_orient_matrix_UB_13 0.0063160000
_diffrn_orient_matrix_UB_21 -0.0561985000
_diffrn_orient_matrix_UB_22 0.0067697000
_diffrn_orient_matrix_UB_23 0.0075554000
_diffrn_orient_matrix_UB_31 0.0313353000
_diffrn_orient_matrix_UB_32 -0.0051481000
_diffrn_orient_matrix_UB_33 0.0499863000
_diffrn_radiation_monochromator mirror
_diffrn_radiation_probe x-ray
_diffrn_radiation_type MoK\a
_diffrn_radiation_wavelength 0.71073
_diffrn_reflns_av_R_equivalents 0.0459
_diffrn_reflns_av_unetI/netI 0.0778
_diffrn_reflns_Laue_measured_fraction_full 0.999
_diffrn_reflns_Laue_measured_fraction_max 0.999
_diffrn_reflns_limit_h_max 13
_diffrn_reflns_limit_h_min -13
_diffrn_reflns_limit_k_max 24
_diffrn_reflns_limit_k_min -16
_diffrn_reflns_limit_l_max 17
_diffrn_reflns_limit_l_min -17
_diffrn_reflns_number 14848
_diffrn_reflns_point_group_measured_fraction_full 0.999
_diffrn_reflns_point_group_measured_fraction_max 0.999
_diffrn_reflns_theta_full 25.006
_diffrn_reflns_theta_max 25.006
_diffrn_reflns_theta_min 2.731
_diffrn_source 'micro-focus sealed X-ray tube'
_diffrn_source_type 'SuperNova (Mo) X-ray Source'
_exptl_absorpt_coefficient_mu 1.814
_exptl_absorpt_correction_T_max 1.00000
_exptl_absorpt_correction_T_min 0.75041
_exptl_absorpt_correction_type multi-scan
_exptl_absorpt_process_details
;
CrysAlisPro 1.171.39.46 (Rigaku Oxford Diffraction, 2018)
Empirical absorption correction using spherical harmonics,
 implemented in SCALE3 ABSPACK scaling algorithm.
;
_exptl_crystal_colour red
_exptl_crystal_colour_primary red
_exptl_crystal_density_diffrn 1.366
_exptl_crystal_description block
_exptl_crystal_F_000 1384
_exptl_crystal_size_max 0.18
_exptl_crystal_size_mid 0.15
_exptl_crystal_size_min 0.14
_platon_squeeze_details
;
TITL A190508a         P 21/c       R = 0.15
CELL   11.4817   20.8558   14.9780     90.00    111.61     90.00
SPGR P21/c
# Solvent Accessible Volume =       535
# Electrons Found in S.A.V. =       230
# Note: Atoms in Void are Labelled as Cxxx and Qxxx for all Others
C101 0.685 0.297 0.096 !      12.76 eA-3
C102 0.281 0.608 0.762 !       8.04 eA-3
C103 0.248 0.628 0.727 !       6.72 eA-3
C104 0.247 0.575 0.904 !       5.01 eA-3
C105 0.216 0.863 0.322 !       4.83 eA-3
C106 0.235 0.901 0.434 !       4.11 eA-3
Q107 0.781 0.085 0.379 !       2.08 eA-3
Q108 0.097 0.624 0.442 !       1.49 eA-3
Q109 0.643 0.622 0.388 !       1.15 eA-3
Q110 0.232 0.585 0.207 !       1.08 eA-3
Q111 0.605 0.457 0.463 !       1.04 eA-3
Q112 0.580 0.246 0.837 !       0.89 eA-3
Q113 0.419 0.625 0.137 !       0.87 eA-3
Q114 0.482 0.564 0.574 !       0.84 eA-3
Q115 0.623 0.247 0.315 !       0.80 eA-3
Q116 0.982 0.623 0.437 !       0.80 eA-3
Q117 0.423 0.606 0.465 !       0.78 eA-3
Q118 0.159 0.422 0.916 !       0.77 eA-3
Q119 0.921 0.908 0.182 !       0.77 eA-3
Q120 0.082 0.026 0.119 !       0.77 eA-3
Q121 0.639 0.326 0.784 !       0.76 eA-3
Q122 0.483 0.386 0.329 !       0.74 eA-3
Q123 0.314 0.434 0.011 !       0.72 eA-3
Q124 0.469 0.328 0.376 !       0.72 eA-3
Q125 0.341 0.281 0.294 !       0.71 eA-3
Q126 0.310 0.933 0.683 !       0.71 eA-3
Q127 0.034 0.077 0.759 !       0.70 eA-3
Q128 0.953 0.283 0.740 !       0.69 eA-3
Q129 0.737 0.105 0.483 !       0.68 eA-3
Q130 0.973 0.802 0.966 !       0.67 eA-3
Q131 0.184 0.517 0.740 !       0.67 eA-3
Q132 0.796 0.025 0.329 !       0.67 eA-3
Q133 0.033 0.096 0.672 !       0.64 eA-3
Q134 0.423 0.938 0.145 !       0.64 eA-3
Q135 0.172 0.357 0.285 !       0.63 eA-3
Q136 0.828 0.643 0.715 !       0.63 eA-3
Q137 0.895 0.455 0.306 !       0.63 eA-3
Q138 0.874 0.881 0.632 !       0.63 eA-3
Q139 0.876 0.606 0.439 !       0.62 eA-3
Q140 0.378 0.608 0.191 !       0.62 eA-3
Q141 0.609 0.432 0.690 !       0.61 eA-3
Q142 0.404 0.602 0.546 !       0.61 eA-3
Q143 0.420 0.569 0.739 !       0.61 eA-3
Q144 0.156 0.140 0.835 !       0.60 eA-3
Q145 0.295 0.485 0.282 !       0.59 eA-3
Q146 0.016 0.062 0.724 !       0.59 eA-3
Q147 0.436 0.830-0.009 !       0.59 eA-3
Q148 0.421 0.959 0.944 !       0.58 eA-3
Q149 0.560 0.941 0.966 !       0.58 eA-3
Q150 0.738 0.045 0.059 !       0.58 eA-3
Q151 0.565 0.087 0.747 !       0.57 eA-3
Q152 0.343 0.534 0.482 !       0.57 eA-3
Q153 0.906 0.563 0.836 !       0.57 eA-3
Q154 0.233 0.988 0.735 !       0.57 eA-3
Q155 0.090 0.446 0.219 !       0.56 eA-3
Q156 0.561 0.488 0.478 !       0.56 eA-3
Q157 0.169 0.122 0.864 !       0.56 eA-3
Q158 0.873 0.683 0.328 !       0.56 eA-3
Q159 0.923 0.246 0.976 !       0.56 eA-3
Q160 0.027 0.483 0.532 !       0.55 eA-3
Q161 0.500 0.878 0.668 !       0.55 eA-3
C162 0.581 0.203 0.542 !       0.55 eA-3
Q163 0.562 0.505 0.255 !       0.54 eA-3
Q164 0.295 0.718 0.010 !       0.54 eA-3
Q165 0.581 0.457 0.671 !       0.54 eA-3
Q166 0.405 0.941 0.687 !       0.54 eA-3
Q167 0.843 0.857 0.270 !       0.54 eA-3
Q168 0.528 0.408 0.784 !       0.53 eA-3
Q169 0.530 0.424 0.892 !       0.53 eA-3
Q170 0.210 0.701 0.891 !       0.53 eA-3
Q171 0.267 0.626 0.086 !       0.53 eA-3
Q172 0.733 0.374 0.914 !       0.53 eA-3
Q173 0.876 0.447 0.543 !       0.53 eA-3
Q174 0.267 0.281 0.298 !       0.53 eA-3
Q175 0.580 0.534 0.177 !       0.53 eA-3
Q176 0.392 0.436 0.574 !       0.53 eA-3
Q177 0.498 0.500 0.280 !       0.52 eA-3
Q178 0.609 0.936 0.899 !       0.52 eA-3
Q179 0.391 0.439 0.618 !       0.52 eA-3
Q180 0.169 0.479 0.240 !       0.52 eA-3
Q181 0.610 0.426 0.760 !       0.52 eA-3
Q182 0.765 0.391 0.926 !       0.52 eA-3
Q183 0.939 0.530 0.042 !       0.52 eA-3
Q184 0.173 0.624 0.534 !       0.52 eA-3
Q185 0.737 0.275 0.931 !       0.52 eA-3
Q186 0.770 0.732 0.448 !       0.52 eA-3
Q187 0.463 0.192 0.326 !       0.51 eA-3
Q188 0.655 0.075 0.246 !       0.51 eA-3
Q189 0.299 0.906 0.836 !       0.51 eA-3
Q190 0.249 0.605 0.263 !       0.51 eA-3
Q191 0.499 0.527 0.444 !       0.51 eA-3
Q192 0.313 0.940 0.896 !       0.51 eA-3
Q193 0.172 0.363 0.164 !       0.51 eA-3
Q194 0.751 0.999 0.363 !       0.51 eA-3
Q195 0.686 0.987 0.137 !       0.50 eA-3
;
_refine_diff_density_max 1.022
_refine_diff_density_min -1.036
_refine_diff_density_rms 0.081
_refine_ls_extinction_method none
_refine_ls_goodness_of_fit_ref 1.020
_refine_ls_hydrogen_treatment constr
_refine_ls_matrix_type full
_refine_ls_number_parameters 345
_refine_ls_number_reflns 5875
_refine_ls_number_restraints 30
_refine_ls_restrained_S_all 1.050
_refine_ls_R_factor_all 0.0655
_refine_ls_R_factor_gt 0.0429
_refine_ls_shift/su_max 0.001
_refine_ls_shift/su_mean 0.000
_refine_ls_structure_factor_coef Fsqd
_refine_ls_weighting_details 'w=1/[\s^2^(Fo^2^)+(0.0355P)^2^] where P=(Fo^2^+2Fc^2^)/3'
_refine_ls_weighting_scheme calc
_refine_ls_wR_factor_gt 0.0922
_refine_ls_wR_factor_ref 0.1055
_reflns_Friedel_coverage 0.000
_reflns_number_gt 4315
_reflns_number_total 5875
_reflns_threshold_expression 'I > 2\s(I)'
_cod_data_source_file d0cc01077d2.cif
_cod_data_source_block a190508a_sq
_cod_depositor_comments 'Adding full bibliography for 7126203--7126207.cif.'
_cod_database_code 7126207
_shelx_shelxl_version_number 2014/7
_shelx_space_group_comment
;
The symmetry employed for this shelxl refinement is uniquely defined
by the following loop, which should always be used as a source of
symmetry information in preference to the above space-group names.
They are only intended as comments.
;
_reflns_odcompleteness_completeness 99.94
_reflns_odcompleteness_iscentric 1
_reflns_odcompleteness_theta 26.32
_olex2_refinement_description
;
1. Fixed Uiso
 At 1.2 times of:
  All C(H) groups
 At 1.5 times of:
  All C(H,H,H) groups
2. Uiso/Uaniso restraints and constraints
Uanis(C24) \\sim Ueq, Uanis(C25) \\sim Ueq, Uanis(C26) \\sim Ueq, Uanis(C23)
\\sim Ueq, Uanis(C7) \\sim Ueq: with sigma of 0.005 and sigma for terminal
atoms of 0.005
3.a Aromatic/amide H refined with riding coordinates:
 C12(H12), C18(H18), C23(H23), C24(H24), C25(H25), C26(H26), C27(H27),
 C19(H19), C15(H15), C32(H32), C13(H13), C30(H30), C33(H33), C34(H34), C14(H14),
  C31(H31)
3.b Fitted hexagon refined as free rotating group:
 C22(C23,C24,C25,C26,C27)
3.c Idealised Me refined as rotating group:
 C7(H7A,H7B,H7C), C6(H6A,H6B,H6C), C10(H10A,H10B,H10C), C9(H9A,H9B,H9C),
 C8(H8A,H8B,H8C)
;
_platon_squeeze_void_probe_radius 1.20
_olex2_submission_special_instructions 'No special instructions were received'
_oxdiff_exptl_absorpt_empirical_details
;
Empirical correction (ABSPACK) includes:
- Absorption correction using spherical harmonics
- Frame scaling
- Detector area scaling
;
_oxdiff_exptl_absorpt_empirical_full_max 1.512
_oxdiff_exptl_absorpt_empirical_full_min 0.764

loop_
_space_group_symop_operation_xyz
'x, y, z'
'-x, y+1/2, -z+1/2'
'-x, -y, -z'
'x, -y-1/2, z-1/2'

loop_
_atom_site_label
_atom_site_type_symbol
_atom_site_fract_x
_atom_site_fract_y
_atom_site_fract_z
_atom_site_U_iso_or_equiv
_atom_site_adp_type
_atom_site_occupancy
_atom_site_site_symmetry_order
_atom_site_calc_flag
_atom_site_refinement_flags_posn
_atom_site_refinement_flags_adp
_atom_site_refinement_flags_occupancy
_atom_site_disorder_assembly
_atom_site_disorder_group
Rh1 Rh 0.83889(3) 0.69505(2) 0.30501(2) 0.03223(12) Uani 1 1 d . . . . .
Br1 Br 0.24591(6) 0.56083(4) 0.17157(6) 0.0929(3) Uani 1 1 d . . . . .
Cl1 Cl 1.01373(11) 0.72663(7) 0.26124(8) 0.0507(3) Uani 1 1 d . . . . .
N2 N 0.7625(3) 0.64311(18) 0.1727(2) 0.0356(8) Uani 1 1 d . . . . .
N1 N 0.4548(4) 0.6120(2) 0.1516(3) 0.0476(10) Uani 1 1 d . . . . .
C28 C 0.7403(4) 0.7740(2) 0.2342(3) 0.0351(10) Uani 1 1 d . . . . .
C29 C 0.8138(4) 0.8342(2) 0.2392(3) 0.0345(10) Uani 1 1 d . . . . .
C17 C 0.5291(4) 0.7209(2) 0.1812(3) 0.0379(11) Uani 1 1 d . . . . .
C12 C 0.8455(4) 0.6136(2) 0.1430(3) 0.0413(11) Uani 1 1 d . . . . .
H12 H 0.9305 0.6201 0.1774 0.050 Uiso 1 1 calc R . . . .
C21 C 0.6149(4) 0.7751(2) 0.1859(3) 0.0371(10) Uani 1 1 d . . . . .
C18 C 0.4223(4) 0.7352(3) 0.2021(3) 0.0482(12) Uani 1 1 d . . . . .
H18 H 0.4098 0.7770 0.2184 0.058 Uiso 1 1 calc R . . . .
C4 C 0.9334(4) 0.7107(3) 0.4576(3) 0.0450(12) Uani 1 1 d . . . . .
C11 C 0.6399(4) 0.6321(2) 0.1234(3) 0.0395(11) Uani 1 1 d . . . . .
C22 C 0.5461(3) 0.83541(14) 0.1386(2) 0.0443(12) Uani 1 1 d . . . . .
C23 C 0.5519(3) 0.89144(18) 0.19030(19) 0.0688(16) Uani 1 1 d G U . . .
H23 H 0.5990 0.8926 0.2558 0.083 Uiso 1 1 calc R . . . .
C24 C 0.4875(4) 0.94576(15) 0.1441(3) 0.092(2) Uani 1 1 d G U . . .
H24 H 0.4915 0.9832 0.1787 0.111 Uiso 1 1 calc R . . . .
C25 C 0.4172(3) 0.94405(16) 0.0462(3) 0.0838(19) Uani 1 1 d G U . . .
H25 H 0.3742 0.9804 0.0153 0.101 Uiso 1 1 calc R . . . .
C26 C 0.4114(3) 0.8880(2) -0.00557(19) 0.0725(17) Uani 1 1 d G U . . .
H26 H 0.3643 0.8869 -0.0711 0.087 Uiso 1 1 calc R . . . .
C27 C 0.4758(3) 0.83369(16) 0.0406(2) 0.0576(14) Uani 1 1 d G . . . .
H27 H 0.4718 0.7962 0.0060 0.069 Uiso 1 1 calc R . . . .
C5 C 0.8004(4) 0.7095(2) 0.4353(3) 0.0376(11) Uani 1 1 d . . . . .
C1 C 0.7579(4) 0.6476(2) 0.3973(3) 0.0362(10) Uani 1 1 d . . . . .
C16 C 0.5408(4) 0.6582(2) 0.1561(3) 0.0393(11) Uani 1 1 d . . . . .
C2 C 0.8657(5) 0.6098(2) 0.4025(3) 0.0447(12) Uani 1 1 d . . . . .
C20 C 0.3587(5) 0.6283(3) 0.1732(4) 0.0548(13) Uani 1 1 d . . . . .
C19 C 0.3365(5) 0.6891(3) 0.1991(4) 0.0544(13) Uani 1 1 d . . . . .
H19 H 0.2664 0.6983 0.2139 0.065 Uiso 1 1 calc R . . . .
C15 C 0.6015(5) 0.5929(3) 0.0419(3) 0.0533(13) Uani 1 1 d . . . . .
H15 H 0.5164 0.5867 0.0077 0.064 Uiso 1 1 calc R . . . .
C32 C 0.9398(5) 0.9508(3) 0.2473(4) 0.0588(14) Uani 1 1 d . . . . .
H32 H 0.9811 0.9895 0.2495 0.071 Uiso 1 1 calc R . . . .
C3 C 0.9706(5) 0.6472(3) 0.4395(3) 0.0510(13) Uani 1 1 d . . . . .
C13 C 0.8105(5) 0.5739(3) 0.0634(3) 0.0580(14) Uani 1 1 d . . . . .
H13 H 0.8710 0.5542 0.0452 0.070 Uiso 1 1 calc R . . . .
C7 C 0.8570(5) 0.5403(3) 0.3743(4) 0.0652(15) Uani 1 1 d . U . . .
H7A H 0.7918 0.5349 0.3124 0.098 Uiso 1 1 calc GR . . . .
H7B H 0.8382 0.5151 0.4210 0.098 Uiso 1 1 calc GR . . . .
H7C H 0.9354 0.5266 0.3716 0.098 Uiso 1 1 calc GR . . . .
C30 C 0.8624(4) 0.8695(2) 0.3231(3) 0.0481(12) Uani 1 1 d . . . . .
H30 H 0.8533 0.8540 0.3784 0.058 Uiso 1 1 calc R . . . .
C6 C 0.6311(4) 0.6210(3) 0.3803(3) 0.0527(13) Uani 1 1 d . . . . .
H6A H 0.5700 0.6547 0.3588 0.079 Uiso 1 1 calc GR . . . .
H6B H 0.6296 0.6032 0.4389 0.079 Uiso 1 1 calc GR . . . .
H6C H 0.6119 0.5882 0.3321 0.079 Uiso 1 1 calc GR . . . .
C33 C 0.8930(5) 0.9159(3) 0.1641(3) 0.0653(16) Uani 1 1 d . . . . .
H33 H 0.9025 0.9313 0.1089 0.078 Uiso 1 1 calc R . . . .
C34 C 0.8325(5) 0.8589(3) 0.1607(3) 0.0527(14) Uani 1 1 d . . . . .
H34 H 0.8031 0.8362 0.1033 0.063 Uiso 1 1 calc R . . . .
C10 C 0.7200(5) 0.7607(2) 0.4535(3) 0.0540(13) Uani 1 1 d . . . . .
H10A H 0.7654 0.8004 0.4676 0.081 Uiso 1 1 calc GR . . . .
H10B H 0.6980 0.7485 0.5071 0.081 Uiso 1 1 calc GR . . . .
H10C H 0.6452 0.7658 0.3975 0.081 Uiso 1 1 calc GR . . . .
C14 C 0.6864(6) 0.5638(3) 0.0119(3) 0.0636(16) Uani 1 1 d . . . . .
H14 H 0.6606 0.5378 -0.0422 0.076 Uiso 1 1 calc R . . . .
C9 C 1.0237(5) 0.7626(3) 0.5094(3) 0.0688(17) Uani 1 1 d . . . . .
H9A H 1.0829 0.7694 0.4787 0.103 Uiso 1 1 calc GR . . . .
H9B H 1.0675 0.7501 0.5750 0.103 Uiso 1 1 calc GR . . . .
H9C H 0.9785 0.8016 0.5077 0.103 Uiso 1 1 calc GR . . . .
C8 C 1.1034(5) 0.6279(4) 0.4595(4) 0.085(2) Uani 1 1 d . . . . .
H8A H 1.1047 0.5915 0.4206 0.128 Uiso 1 1 calc GR . . . .
H8B H 1.1434 0.6168 0.5261 0.128 Uiso 1 1 calc GR . . . .
H8C H 1.1475 0.6629 0.4446 0.128 Uiso 1 1 calc GR . . . .
C31 C 0.9238(5) 0.9266(3) 0.3271(3) 0.0528(13) Uani 1 1 d . . . . .
H31 H 0.9549 0.9492 0.3846 0.063 Uiso 1 1 calc R . . . .

loop_
_atom_site_aniso_label
_atom_site_aniso_U_11
_atom_site_aniso_U_22
_atom_site_aniso_U_33
_atom_site_aniso_U_23
_atom_site_aniso_U_13
_atom_site_aniso_U_12
Rh1 0.0366(2) 0.0311(2) 0.03235(19) 0.00061(14) 0.01658(15) 0.00134(17)
Br1 0.0782(5) 0.0655(5) 0.1499(6) -0.0175(4) 0.0597(4) -0.0344(4)
Cl1 0.0467(7) 0.0528(8) 0.0634(7) -0.0007(6) 0.0329(6) -0.0030(6)
N2 0.043(2) 0.030(2) 0.0366(19) -0.0004(16) 0.0177(17) 0.0038(19)
N1 0.044(2) 0.039(3) 0.059(2) -0.0090(19) 0.0172(19) -0.011(2)
C28 0.046(3) 0.030(3) 0.037(2) -0.0022(19) 0.024(2) 0.003(2)
C29 0.039(2) 0.024(2) 0.041(2) -0.0011(19) 0.0151(19) -0.001(2)
C17 0.040(3) 0.032(3) 0.041(2) 0.001(2) 0.016(2) -0.002(2)
C12 0.045(3) 0.037(3) 0.047(3) -0.002(2) 0.022(2) 0.010(2)
C21 0.043(3) 0.029(3) 0.046(2) -0.002(2) 0.025(2) 0.000(2)
C18 0.045(3) 0.037(3) 0.071(3) 0.005(2) 0.031(2) 0.004(3)
C4 0.051(3) 0.051(3) 0.034(2) 0.003(2) 0.016(2) -0.006(3)
C11 0.049(3) 0.028(3) 0.041(2) 0.0012(19) 0.016(2) -0.002(2)
C22 0.034(3) 0.039(3) 0.065(3) 0.008(2) 0.024(2) 0.001(2)
C23 0.062(3) 0.045(3) 0.091(3) 0.000(3) 0.017(2) 0.005(3)
C24 0.082(4) 0.062(4) 0.127(4) -0.004(3) 0.031(3) 0.009(3)
C25 0.066(3) 0.070(4) 0.121(4) 0.028(3) 0.041(3) 0.009(3)
C26 0.057(3) 0.092(4) 0.075(3) 0.027(3) 0.032(2) 0.008(3)
C27 0.044(3) 0.066(4) 0.066(3) 0.015(3) 0.025(3) 0.012(3)
C5 0.048(3) 0.038(3) 0.033(2) -0.0010(19) 0.021(2) -0.005(2)
C1 0.051(3) 0.035(3) 0.030(2) 0.0014(19) 0.0228(19) 0.000(2)
C16 0.042(3) 0.034(3) 0.039(2) 0.000(2) 0.011(2) -0.001(2)
C2 0.069(3) 0.032(3) 0.045(3) 0.009(2) 0.035(2) 0.016(3)
C20 0.042(3) 0.048(4) 0.073(3) 0.001(3) 0.020(2) -0.007(3)
C19 0.043(3) 0.046(4) 0.081(3) 0.006(3) 0.031(3) 0.001(3)
C15 0.058(3) 0.049(3) 0.046(3) -0.013(2) 0.012(2) 0.000(3)
C32 0.074(4) 0.040(3) 0.075(3) -0.007(3) 0.043(3) -0.019(3)
C3 0.051(3) 0.065(4) 0.040(3) 0.017(2) 0.020(2) 0.015(3)
C13 0.077(4) 0.051(4) 0.057(3) -0.012(3) 0.037(3) 0.013(3)
C7 0.090(3) 0.048(3) 0.069(3) 0.007(2) 0.043(2) 0.015(3)
C30 0.061(3) 0.039(3) 0.046(3) -0.004(2) 0.023(2) -0.011(3)
C6 0.060(3) 0.056(4) 0.051(3) 0.008(2) 0.030(2) -0.012(3)
C33 0.093(4) 0.060(4) 0.052(3) 0.003(3) 0.037(3) -0.026(4)
C34 0.075(4) 0.048(3) 0.041(3) -0.003(2) 0.029(2) -0.021(3)
C10 0.079(4) 0.041(3) 0.057(3) -0.006(2) 0.042(3) 0.000(3)
C14 0.086(4) 0.051(4) 0.053(3) -0.021(3) 0.025(3) 0.006(3)
C9 0.066(4) 0.089(5) 0.043(3) -0.004(3) 0.011(2) -0.023(4)
C8 0.052(3) 0.124(7) 0.077(4) 0.031(4) 0.021(3) 0.023(4)
C31 0.065(3) 0.038(3) 0.059(3) -0.016(2) 0.027(3) -0.014(3)

loop_
_atom_type_symbol
_atom_type_description
_atom_type_scat_dispersion_real
_atom_type_scat_dispersion_imag
_atom_type_scat_source
C C 0.0033 0.0016 'International Tables Vol C Tables 4.2.6.8 and 6.1.1.4'
H H 0.0000 0.0000 'International Tables Vol C Tables 4.2.6.8 and 6.1.1.4'
Br Br -0.2901 2.4595 'International Tables Vol C Tables 4.2.6.8 and 6.1.1.4'
Cl Cl 0.1484 0.1585 'International Tables Vol C Tables 4.2.6.8 and 6.1.1.4'
N N 0.0061 0.0033 'International Tables Vol C Tables 4.2.6.8 and 6.1.1.4'
Rh Rh -1.1178 0.9187 'International Tables Vol C Tables 4.2.6.8 and 6.1.1.4'

loop_
_geom_angle_atom_site_label_1
_geom_angle_atom_site_label_2
_geom_angle_atom_site_label_3
_geom_angle
_geom_angle_site_symmetry_1
_geom_angle_site_symmetry_3
_geom_angle_publ_flag
N2 Rh1 Cl1 89.14(10) . . ?
N2 Rh1 C4 158.21(17) . . ?
N2 Rh1 C5 138.66(15) . . ?
N2 Rh1 C1 103.48(15) . . ?
N2 Rh1 C2 96.45(16) . . ?
N2 Rh1 C3 120.88(18) . . ?
C28 Rh1 Cl1 89.79(12) . . ?
C28 Rh1 N2 88.15(14) . . ?
C28 Rh1 C4 113.00(18) . . ?
C28 Rh1 C5 95.53(16) . . ?
C28 Rh1 C1 114.23(16) . . ?
C28 Rh1 C2 152.29(17) . . ?
C28 Rh1 C3 150.97(19) . . ?
C4 Rh1 Cl1 95.85(13) . . ?
C4 Rh1 C5 38.72(16) . . ?
C4 Rh1 C1 63.97(16) . . ?
C4 Rh1 C2 62.45(18) . . ?
C4 Rh1 C3 38.14(18) . . ?
C5 Rh1 Cl1 131.91(12) . . ?
C5 Rh1 C2 63.36(16) . . ?
C5 Rh1 C3 63.35(17) . . ?
C1 Rh1 Cl1 152.83(12) . . ?
C1 Rh1 C5 38.26(16) . . ?
C1 Rh1 C2 38.14(16) . . ?
C1 Rh1 C3 62.14(17) . . ?
C2 Rh1 Cl1 117.51(13) . . ?
C2 Rh1 C3 35.35(18) . . ?
C3 Rh1 Cl1 90.71(13) . . ?
C12 N2 Rh1 116.1(3) . . ?
C12 N2 C11 117.8(4) . . ?
C11 N2 Rh1 125.7(3) . . ?
C20 N1 C16 117.9(4) . . ?
C29 C28 Rh1 116.9(3) . . ?
C21 C28 Rh1 124.3(3) . . ?
C21 C28 C29 118.8(4) . . ?
C30 C29 C28 121.4(4) . . ?
C34 C29 C28 122.4(4) . . ?
C34 C29 C30 116.2(4) . . ?
C18 C17 C21 116.6(4) . . ?
C16 C17 C21 127.2(4) . . ?
C16 C17 C18 116.2(4) . . ?
N2 C12 H12 118.5 . . ?
N2 C12 C13 122.9(4) . . ?
C13 C12 H12 118.5 . . ?
C28 C21 C17 124.8(4) . . ?
C28 C21 C22 122.2(4) . . ?
C17 C21 C22 112.8(4) . . ?
C17 C18 H18 119.3 . . ?
C19 C18 C17 121.5(5) . . ?
C19 C18 H18 119.3 . . ?
C5 C4 Rh1 71.1(2) . . ?
C5 C4 C3 107.6(4) . . ?
C5 C4 C9 127.1(5) . . ?
C3 C4 Rh1 74.5(3) . . ?
C3 C4 C9 124.1(5) . . ?
C9 C4 Rh1 129.5(3) . . ?
N2 C11 C16 121.7(4) . . ?
N2 C11 C15 120.6(4) . . ?
C15 C11 C16 117.7(4) . . ?
C23 C22 C21 121.8(3) . . ?
C23 C22 C27 120.0 . . ?
C27 C22 C21 118.2(3) . . ?
C22 C23 H23 120.0 . . ?
C22 C23 C24 120.0 . . ?
C24 C23 H23 120.0 . . ?
C23 C24 H24 120.0 . . ?
C23 C24 C25 120.0 . . ?
C25 C24 H24 120.0 . . ?
C24 C25 H25 120.0 . . ?
C26 C25 C24 120.0 . . ?
C26 C25 H25 120.0 . . ?
C25 C26 H26 120.0 . . ?
C25 C26 C27 120.0 . . ?
C27 C26 H26 120.0 . . ?
C22 C27 H27 120.0 . . ?
C26 C27 C22 120.0 . . ?
C26 C27 H27 120.0 . . ?
C4 C5 Rh1 70.2(2) . . ?
C4 C5 C10 128.2(4) . . ?
C1 C5 Rh1 70.6(2) . . ?
C1 C5 C4 106.6(4) . . ?
C1 C5 C10 125.1(4) . . ?
C10 C5 Rh1 127.2(3) . . ?
C5 C1 Rh1 71.2(2) . . ?
C5 C1 C2 108.3(4) . . ?
C5 C1 C6 125.1(4) . . ?
C2 C1 Rh1 74.0(2) . . ?
C2 C1 C6 124.8(4) . . ?
C6 C1 Rh1 133.0(3) . . ?
N1 C16 C17 122.8(4) . . ?
N1 C16 C11 110.5(4) . . ?
C17 C16 C11 126.5(4) . . ?
C1 C2 Rh1 67.9(2) . . ?
C1 C2 C7 122.9(5) . . ?
C3 C2 Rh1 72.7(3) . . ?
C3 C2 C1 108.6(4) . . ?
C3 C2 C7 128.4(5) . . ?
C7 C2 Rh1 127.0(3) . . ?
N1 C20 Br1 116.0(4) . . ?
N1 C20 C19 124.8(5) . . ?
C19 C20 Br1 119.2(4) . . ?
C18 C19 C20 116.9(5) . . ?
C18 C19 H19 121.6 . . ?
C20 C19 H19 121.6 . . ?
C11 C15 H15 119.5 . . ?
C14 C15 C11 121.0(5) . . ?
C14 C15 H15 119.5 . . ?
C33 C32 H32 121.2 . . ?
C33 C32 C31 117.7(5) . . ?
C31 C32 H32 121.2 . . ?
C4 C3 Rh1 67.4(2) . . ?
C4 C3 C8 123.9(6) . . ?
C2 C3 Rh1 72.0(3) . . ?
C2 C3 C4 108.7(4) . . ?
C2 C3 C8 127.4(6) . . ?
C8 C3 Rh1 126.5(3) . . ?
C12 C13 H13 120.3 . . ?
C14 C13 C12 119.4(5) . . ?
C14 C13 H13 120.3 . . ?
C2 C7 H7A 109.5 . . ?
C2 C7 H7B 109.5 . . ?
C2 C7 H7C 109.5 . . ?
H7A C7 H7B 109.5 . . ?
H7A C7 H7C 109.5 . . ?
H7B C7 H7C 109.5 . . ?
C29 C30 H30 119.1 . . ?
C31 C30 C29 121.9(4) . . ?
C31 C30 H30 119.1 . . ?
C1 C6 H6A 109.5 . . ?
C1 C6 H6B 109.5 . . ?
C1 C6 H6C 109.5 . . ?
H6A C6 H6B 109.5 . . ?
H6A C6 H6C 109.5 . . ?
H6B C6 H6C 109.5 . . ?
C32 C33 H33 119.4 . . ?
C34 C33 C32 121.2(5) . . ?
C34 C33 H33 119.4 . . ?
C29 C34 H34 118.9 . . ?
C33 C34 C29 122.2(4) . . ?
C33 C34 H34 118.9 . . ?
C5 C10 H10A 109.5 . . ?
C5 C10 H10B 109.5 . . ?
C5 C10 H10C 109.5 . . ?
H10A C10 H10B 109.5 . . ?
H10A C10 H10C 109.5 . . ?
H10B C10 H10C 109.5 . . ?
C15 C14 C13 118.2(5) . . ?
C15 C14 H14 120.9 . . ?
C13 C14 H14 120.9 . . ?
C4 C9 H9A 109.5 . . ?
C4 C9 H9B 109.5 . . ?
C4 C9 H9C 109.5 . . ?
H9A C9 H9B 109.5 . . ?
H9A C9 H9C 109.5 . . ?
H9B C9 H9C 109.5 . . ?
C3 C8 H8A 109.5 . . ?
C3 C8 H8B 109.5 . . ?
C3 C8 H8C 109.5 . . ?
H8A C8 H8B 109.5 . . ?
H8A C8 H8C 109.5 . . ?
H8B C8 H8C 109.5 . . ?
C32 C31 C30 120.8(4) . . ?
C32 C31 H31 119.6 . . ?
C30 C31 H31 119.6 . . ?

loop_
_geom_bond_atom_site_label_1
_geom_bond_atom_site_label_2
_geom_bond_distance
_geom_bond_site_symmetry_2
_geom_bond_publ_flag
Rh1 Cl1 2.4214(12) . ?
Rh1 N2 2.142(3) . ?
Rh1 C28 2.057(4) . ?
Rh1 C4 2.163(4) . ?
Rh1 C5 2.175(4) . ?
Rh1 C1 2.168(4) . ?
Rh1 C2 2.249(4) . ?
Rh1 C3 2.258(4) . ?
Br1 C20 1.906(5) . ?
N2 C12 1.342(5) . ?
N2 C11 1.346(5) . ?
N1 C16 1.364(6) . ?
N1 C20 1.305(6) . ?
C28 C29 1.500(6) . ?
C28 C21 1.353(6) . ?
C29 C30 1.384(6) . ?
C29 C34 1.371(6) . ?
C17 C21 1.482(6) . ?
C17 C18 1.406(6) . ?
C17 C16 1.381(6) . ?
C12 H12 0.9300 . ?
C12 C13 1.384(6) . ?
C21 C22 1.516(5) . ?
C18 H18 0.9300 . ?
C18 C19 1.365(7) . ?
C4 C5 1.438(6) . ?
C4 C3 1.447(7) . ?
C4 C9 1.503(7) . ?
C11 C16 1.497(6) . ?
C11 C15 1.399(6) . ?
C22 C23 1.3900 . ?
C22 C27 1.3900 . ?
C23 H23 0.9300 . ?
C23 C24 1.3900 . ?
C24 H24 0.9300 . ?
C24 C25 1.3900 . ?
C25 H25 0.9300 . ?
C25 C26 1.3900 . ?
C26 H26 0.9300 . ?
C26 C27 1.3900 . ?
C27 H27 0.9300 . ?
C5 C1 1.423(6) . ?
C5 C10 1.499(6) . ?
C1 C2 1.445(6) . ?
C1 C6 1.490(6) . ?
C2 C3 1.368(7) . ?
C2 C7 1.502(7) . ?
C20 C19 1.377(7) . ?
C19 H19 0.9300 . ?
C15 H15 0.9300 . ?
C15 C14 1.357(7) . ?
C32 H32 0.9300 . ?
C32 C33 1.370(7) . ?
C32 C31 1.371(6) . ?
C3 C8 1.498(7) . ?
C13 H13 0.9300 . ?
C13 C14 1.363(7) . ?
C7 H7A 0.9600 . ?
C7 H7B 0.9600 . ?
C7 H7C 0.9600 . ?
C30 H30 0.9300 . ?
C30 C31 1.375(7) . ?
C6 H6A 0.9600 . ?
C6 H6B 0.9600 . ?
C6 H6C 0.9600 . ?
C33 H33 0.9300 . ?
C33 C34 1.368(7) . ?
C34 H34 0.9300 . ?
C10 H10A 0.9600 . ?
C10 H10B 0.9600 . ?
C10 H10C 0.9600 . ?
C14 H14 0.9300 . ?
C9 H9A 0.9600 . ?
C9 H9B 0.9600 . ?
C9 H9C 0.9600 . ?
C8 H8A 0.9600 . ?
C8 H8B 0.9600 . ?
C8 H8C 0.9600 . ?
C31 H31 0.9300 . ?

loop_
_geom_torsion_atom_site_label_1
_geom_torsion_atom_site_label_2
_geom_torsion_atom_site_label_3
_geom_torsion_atom_site_label_4
_geom_torsion
_geom_torsion_site_symmetry_1
_geom_torsion_site_symmetry_2
_geom_torsion_site_symmetry_3
_geom_torsion_site_symmetry_4
_geom_torsion_publ_flag
Rh1 N2 C12 C13 174.5(4) . . . . ?
Rh1 N2 C11 C16 2.2(6) . . . . ?
Rh1 N2 C11 C15 -174.6(3) . . . . ?
Rh1 C28 C29 C30 -71.6(5) . . . . ?
Rh1 C28 C29 C34 111.1(4) . . . . ?
Rh1 C28 C21 C17 3.5(6) . . . . ?
Rh1 C28 C21 C22 177.2(3) . . . . ?
Rh1 C4 C5 C1 61.6(3) . . . . ?
Rh1 C4 C5 C10 -122.2(4) . . . . ?
Rh1 C4 C3 C2 -60.3(3) . . . . ?
Rh1 C4 C3 C8 119.8(4) . . . . ?
Rh1 C5 C1 C2 65.2(3) . . . . ?
Rh1 C5 C1 C6 -129.9(4) . . . . ?
Rh1 C1 C2 C3 61.6(3) . . . . ?
Rh1 C1 C2 C7 -120.7(4) . . . . ?
Rh1 C2 C3 C4 57.5(3) . . . . ?
Rh1 C2 C3 C8 -122.6(5) . . . . ?
Br1 C20 C19 C18 178.0(3) . . . . ?
N2 C12 C13 C14 0.1(8) . . . . ?
N2 C11 C16 N1 -134.1(4) . . . . ?
N2 C11 C16 C17 50.3(6) . . . . ?
N2 C11 C15 C14 1.6(8) . . . . ?
N1 C20 C19 C18 -0.1(8) . . . . ?
C28 C29 C30 C31 -176.3(4) . . . . ?
C28 C29 C34 C33 175.9(5) . . . . ?
C28 C21 C22 C23 -57.2(5) . . . . ?
C28 C21 C22 C27 122.7(4) . . . . ?
C29 C28 C21 C17 -175.1(4) . . . . ?
C29 C28 C21 C22 -1.4(6) . . . . ?
C29 C30 C31 C32 -0.4(8) . . . . ?
C17 C21 C22 C23 117.1(3) . . . . ?
C17 C21 C22 C27 -62.9(4) . . . . ?
C17 C18 C19 C20 -0.9(7) . . . . ?
C12 N2 C11 C16 174.6(4) . . . . ?
C12 N2 C11 C15 -2.2(6) . . . . ?
C12 C13 C14 C15 -0.8(8) . . . . ?
C21 C28 C29 C30 107.1(5) . . . . ?
C21 C28 C29 C34 -70.2(6) . . . . ?
C21 C17 C18 C19 179.4(4) . . . . ?
C21 C17 C16 N1 -178.3(4) . . . . ?
C21 C17 C16 C11 -3.3(7) . . . . ?
C21 C22 C23 C24 179.9(3) . . . . ?
C21 C22 C27 C26 -179.9(3) . . . . ?
C18 C17 C21 C28 130.1(5) . . . . ?
C18 C17 C21 C22 -44.1(5) . . . . ?
C18 C17 C16 N1 -0.1(6) . . . . ?
C18 C17 C16 C11 175.0(4) . . . . ?
C4 C5 C1 Rh1 -61.3(3) . . . . ?
C4 C5 C1 C2 3.9(4) . . . . ?
C4 C5 C1 C6 168.8(4) . . . . ?
C11 N2 C12 C13 1.4(7) . . . . ?
C11 C15 C14 C13 0.0(8) . . . . ?
C22 C23 C24 C25 0.0 . . . . ?
C23 C22 C27 C26 0.0 . . . . ?
C23 C24 C25 C26 0.0 . . . . ?
C24 C25 C26 C27 0.0 . . . . ?
C25 C26 C27 C22 0.0 . . . . ?
C27 C22 C23 C24 0.0 . . . . ?
C5 C4 C3 Rh1 63.8(3) . . . . ?
C5 C4 C3 C2 3.5(5) . . . . ?
C5 C4 C3 C8 -176.4(4) . . . . ?
C5 C1 C2 Rh1 -63.3(3) . . . . ?
C5 C1 C2 C3 -1.8(5) . . . . ?
C5 C1 C2 C7 176.0(4) . . . . ?
C1 C2 C3 Rh1 -58.6(3) . . . . ?
C1 C2 C3 C4 -1.1(5) . . . . ?
C1 C2 C3 C8 178.8(4) . . . . ?
C16 N1 C20 Br1 -177.1(3) . . . . ?
C16 N1 C20 C19 1.0(7) . . . . ?
C16 C17 C21 C28 -51.7(6) . . . . ?
C16 C17 C21 C22 134.1(4) . . . . ?
C16 C17 C18 C19 1.0(7) . . . . ?
C16 C11 C15 C14 -175.3(5) . . . . ?
C20 N1 C16 C17 -0.9(6) . . . . ?
C20 N1 C16 C11 -176.6(4) . . . . ?
C15 C11 C16 N1 42.7(5) . . . . ?
C15 C11 C16 C17 -132.8(5) . . . . ?
C32 C33 C34 C29 1.0(9) . . . . ?
C3 C4 C5 Rh1 -66.1(3) . . . . ?
C3 C4 C5 C1 -4.5(4) . . . . ?
C3 C4 C5 C10 171.7(4) . . . . ?
C7 C2 C3 Rh1 123.8(5) . . . . ?
C7 C2 C3 C4 -178.7(4) . . . . ?
C7 C2 C3 C8 1.2(7) . . . . ?
C30 C29 C34 C33 -1.5(8) . . . . ?
C6 C1 C2 Rh1 131.7(4) . . . . ?
C6 C1 C2 C3 -166.8(4) . . . . ?
C6 C1 C2 C7 11.0(6) . . . . ?
C33 C32 C31 C30 -0.2(8) . . . . ?
C34 C29 C30 C31 1.2(7) . . . . ?
C10 C5 C1 Rh1 122.3(4) . . . . ?
C10 C5 C1 C2 -172.5(4) . . . . ?
C10 C5 C1 C6 -7.5(6) . . . . ?
C9 C4 C5 Rh1 125.8(5) . . . . ?
C9 C4 C5 C1 -172.7(4) . . . . ?
C9 C4 C5 C10 3.5(7) . . . . ?
C9 C4 C3 Rh1 -127.6(4) . . . . ?
C9 C4 C3 C2 172.1(4) . . . . ?
C9 C4 C3 C8 -7.7(7) . . . . ?
C31 C32 C33 C34 -0.1(9) . . . . ?

loop_
_platon_squeeze_void_nr
_platon_squeeze_void_average_x
_platon_squeeze_void_average_y
_platon_squeeze_void_average_z
_platon_squeeze_void_volume
_platon_squeeze_void_count_electrons
_platon_squeeze_void_content
1 0.283 0.868 0.343 134 58 ' '
2 0.283 0.631 0.843 134 58 ' '
3 0.717 0.369 0.157 135 58 ' '
4 0.717 0.131 0.657 135 58 ' '
